data_4500146
loop_
_publ_author_name
'Liang, Po-Ching'
'Liu, Hsin-Kuan'
'Yeh, Chun-Ting'
'Lin, Chia-Her'
'Zima, V\'it\<ezslav'

_publ_section_title
;
 Supramolecular Assembly of Calcium Metal&#x2212;Organic Frameworks with
 Structural Transformations
;
_journal_issue 3
_journal_name_full 'Crystal Growth &amp; Design'
_journal_page_first 699
_journal_paper_doi 10.1021/cg101114h
_journal_volume 11
_journal_year 2011
_chemical_formula_moiety 'C11 H11 Ca N O6'
_chemical_formula_sum 'C11 H11 Ca N O6'
_chemical_formula_weight 293.29
_chemical_name_systematic
; 
 ? 
;
_space_group_IT_number 62
_symmetry_cell_setting orthorhombic
_symmetry_space_group_name_Hall '-P 2ac 2n'
_symmetry_space_group_name_H-M 'P n m a'
_atom_sites_solution_hydrogens geom
_atom_sites_solution_primary direct
_atom_sites_solution_secondary difmap
_audit_creation_method SHELXL-97
_cell_angle_alpha 90.00
_cell_angle_beta 90.00
_cell_angle_gamma 90.00
_cell_formula_units_Z 4
_cell_length_a 10.9375(14)
_cell_length_b 6.7299(9)
_cell_length_c 18.584(2)
_cell_measurement_reflns_used 1300
_cell_measurement_temperature 295(2)
_cell_measurement_theta_max 27.898
_cell_measurement_theta_min 3.722
_cell_volume 1367.9(3)
_computing_cell_refinement 'SAINT V7.68A (Bruker AXS, 2009)'
_computing_data_collection 'APEX2 (Bruker AXS, 2010)'
_computing_data_reduction 'SAINT V7.68A (Bruker AXS, 2009)'
_computing_molecular_graphics 'SHELXTL (Sheldrick, 2008)'
_computing_publication_material 'SHELXTL (Sheldrick, 2008)'
_computing_structure_refinement 'SHELXL-97 (Sheldrick, 2008)'
_computing_structure_solution 'SHELXS-97 (Sheldrick, 2008)'
_diffrn_ambient_temperature 295(2)
_diffrn_detector_area_resol_mean 8.3333
_diffrn_measured_fraction_theta_full 0.982
_diffrn_measured_fraction_theta_max 0.965
_diffrn_measurement_device_type 'Bruker APEX-II CCD'
_diffrn_measurement_method '\f and \w scans'
_diffrn_radiation_monochromator graphite
_diffrn_radiation_source 'fine-focus sealed tube'
_diffrn_radiation_type MoK\a
_diffrn_radiation_wavelength 0.71073
_diffrn_reflns_av_R_equivalents 0.0863
_diffrn_reflns_av_sigmaI/netI 0.0776
_diffrn_reflns_limit_h_max 14
_diffrn_reflns_limit_h_min -14
_diffrn_reflns_limit_k_max 4
_diffrn_reflns_limit_k_min -9
_diffrn_reflns_limit_l_max 21
_diffrn_reflns_limit_l_min -23
_diffrn_reflns_number 6840
_diffrn_reflns_theta_full 26.00
_diffrn_reflns_theta_max 28.42
_diffrn_reflns_theta_min 2.16
_exptl_absorpt_coefficient_mu 0.479
_exptl_absorpt_correction_T_max 0.9316
_exptl_absorpt_correction_T_min 0.8896
_exptl_absorpt_correction_type multi-scan
_exptl_absorpt_process_details 'SADABS (Bruker AXS, 2008)'
_exptl_crystal_colour colourless
_exptl_crystal_density_diffrn 1.434
_exptl_crystal_density_method 'not measured'
_exptl_crystal_description columnar
_exptl_crystal_F_000 616
_exptl_crystal_size_max 0.25
_exptl_crystal_size_mid 0.15
_exptl_crystal_size_min 0.15
_refine_diff_density_max 0.671
_refine_diff_density_min -0.690
_refine_diff_density_rms 0.106
_refine_ls_extinction_method none
_refine_ls_goodness_of_fit_ref 1.044
_refine_ls_hydrogen_treatment constr
_refine_ls_matrix_type full
_refine_ls_number_parameters 99
_refine_ls_number_reflns 1797
_refine_ls_number_restraints 1
_refine_ls_restrained_S_all 1.045
_refine_ls_R_factor_all 0.0970
_refine_ls_R_factor_gt 0.0666
_refine_ls_shift/su_max 0.000
_refine_ls_shift/su_mean 0.000
_refine_ls_structure_factor_coef Fsqd
_refine_ls_weighting_details 'calc w=1/[\s^2^(Fo^2^)+(0.1124P)^2^+0.2150P] where P=(Fo^2^+2Fc^2^)/3'
_refine_ls_weighting_scheme calc
_refine_ls_wR_factor_gt 0.1898
_refine_ls_wR_factor_ref 0.2037
_reflns_number_gt 1195
_reflns_number_total 1797
_reflns_threshold_expression >2sigma(I)
_cod_data_source_file cg101114h_si_002.cif
_cod_data_source_block 1
_cod_depositor_comments
;
The following automatic conversions were performed:

'_symmetry_cell_setting' value 'Orthorhombic' changed to
'orthorhombic' according to
/home/saulius/struct/CIF-dictionaries/cif_core.dic dictionary named
'cif_core.dic' version 2.4.1 from 2010-06-29.

Automatic conversion script
Id: cif_fix_values 1715 2011-07-08 13:25:40Z adriana 
;
_cod_database_code 4500146

loop_
_symmetry_equiv_pos_as_xyz
'x, y, z'
'-x+1/2, -y, z+1/2'
'x+1/2, -y+1/2, -z+1/2'
'-x, y+1/2, -z'
'-x, -y, -z'
'x-1/2, y, -z-1/2'
'-x-1/2, y-1/2, z-1/2'
'x, -y-1/2, z'

loop_
_atom_site_label
_atom_site_type_symbol
_atom_site_fract_x
_atom_site_fract_y
_atom_site_fract_z
_atom_site_U_iso_or_equiv
_atom_site_adp_type
_atom_site_occupancy
_atom_site_symmetry_multiplicity
_atom_site_calc_flag
_atom_site_refinement_flags
Ca1 Ca 0.40963(9) 0.7500 -0.01353(5) 0.0206(3) Uani 1 2 d S
O1 O 0.3216(3) 0.9121(3) 0.09720(13) 0.0427(8) Uani 1 1 d .
O2 O 0.0900(2) 0.9122(3) 0.44903(12) 0.0305(6) Uani 1 1 d .
C1 C 0.3061(5) 0.7500 0.1286(3) 0.0291(11) Uani 1 2 d S
C2 C 0.2635(5) 0.7500 0.2065(3) 0.0311(12) Uani 1 2 d S
C3 C 0.2423(5) 0.5766(6) 0.2416(2) 0.0596(16) Uani 1 1 d .
H3A H 0.2589 0.4570 0.2186 0.072 Uiso 1 1 calc R
C4 C 0.1968(5) 0.5738(5) 0.3106(2) 0.0610(16) Uani 1 1 d .
H5A H 0.1824 0.4531 0.3334 0.073 Uiso 1 1 calc R
C5 C 0.1726(5) 0.7500 0.3461(3) 0.0284(11) Uani 1 2 d S
C6 C 0.1168(4) 0.7500 0.4195(2) 0.0223(10) Uani 1 2 d S
O1S O 0.2057(4) 0.7500 -0.0564(2) 0.0524(12) Uani 1 2 d S
C1S C 0.1054(10) 0.7500 -0.0286(6) 0.092(3) Uani 1 2 d S
H3 H 0.1066 0.7500 0.0215 0.110 Uiso 1 2 calc SR
N1S N -0.0030(8) 0.7500 -0.0564(6) 0.107(3) Uani 1 2 d S
O1W O 0.5392(3) 0.7500 -0.11810(19) 0.0367(9) Uani 1 2 d SD
H1 H 0.5908 0.8456 -0.1177 0.055 Uiso 1 1 d D
C2S C -0.1220(13) 0.7500 -0.0241(8) 0.173(5) Uani 1 2 d S
H2SA H -0.1128 0.7500 0.0289 0.259 Uiso 1 2 d S
H2SB H -0.1669 0.8665 -0.0368 0.259 Uiso 0.50 1 d P
C3S C -0.0010(11) 0.7500 -0.1351(10) 0.173(5) Uani 1 2 d S
H3SA H 0.0813 0.7500 -0.1531 0.259 Uiso 1 2 d S
H3SB H -0.0428 0.6335 -0.1541 0.259 Uiso 0.50 1 d P

loop_
_atom_site_aniso_label
_atom_site_aniso_U_11
_atom_site_aniso_U_22
_atom_site_aniso_U_33
_atom_site_aniso_U_23
_atom_site_aniso_U_13
_atom_site_aniso_U_12
Ca1 0.0297(5) 0.0166(4) 0.0155(5) 0.000 -0.0006(4) 0.000
O1 0.072(2) 0.0283(14) 0.0277(14) 0.0016(11) 0.0175(13) -0.0084(14)
O2 0.0502(16) 0.0185(12) 0.0229(13) -0.0033(9) 0.0112(11) 0.0022(11)
C1 0.033(3) 0.032(2) 0.022(3) 0.000 0.009(2) 0.000
C2 0.042(3) 0.031(2) 0.021(3) 0.000 0.012(2) 0.000
C3 0.119(5) 0.0225(18) 0.038(2) -0.0024(16) 0.037(3) 0.006(2)
C4 0.128(5) 0.0208(18) 0.035(2) 0.0015(15) 0.038(3) 0.004(2)
C5 0.039(3) 0.023(2) 0.023(3) 0.000 0.008(2) 0.000
C6 0.027(3) 0.0180(19) 0.022(3) 0.000 0.0013(18) 0.000
O1S 0.030(2) 0.070(3) 0.057(3) 0.000 -0.0078(19) 0.000
C1S 0.081(7) 0.070(6) 0.123(9) 0.000 -0.035(6) 0.000
N1S 0.057(5) 0.123(8) 0.140(8) 0.000 -0.017(5) 0.000
O1W 0.056(3) 0.0229(16) 0.031(2) 0.000 0.0114(17) 0.000
C2S 0.074(6) 0.256(17) 0.189(11) 0.000 0.010(7) 0.000
C3S 0.074(6) 0.256(17) 0.189(11) 0.000 0.010(7) 0.000

loop_
_atom_type_symbol
_atom_type_description
_atom_type_scat_dispersion_real
_atom_type_scat_dispersion_imag
_atom_type_scat_source
C C 0.0033 0.0016 'International Tables Vol C Tables 4.2.6.8 and 6.1.1.4'
H H 0.0000 0.0000 'International Tables Vol C Tables 4.2.6.8 and 6.1.1.4'
Ca Ca 0.2262 0.3064 'International Tables Vol C Tables 4.2.6.8 and 6.1.1.4'
N N 0.0061 0.0033 'International Tables Vol C Tables 4.2.6.8 and 6.1.1.4'
O O 0.0106 0.0060 'International Tables Vol C Tables 4.2.6.8 and 6.1.1.4'

loop_
_geom_angle_atom_site_label_1
_geom_angle_atom_site_label_2
_geom_angle_atom_site_label_3
_geom_angle
_geom_angle_site_symmetry_1
_geom_angle_site_symmetry_3
O1S Ca1 O2 84.43(7) . 7_655
O1S Ca1 O2 84.43(7) . 2_574
O2 Ca1 O2 145.96(11) 7_655 2_574
O1S Ca1 O1W 106.42(14) . .
O2 Ca1 O1W 76.27(7) 7_655 .
O2 Ca1 O1W 76.27(7) 2_574 .
O1S Ca1 O1 85.13(13) . .
O2 Ca1 O1 130.80(9) 7_655 .
O2 Ca1 O1 79.96(8) 2_574 .
O1W Ca1 O1 152.23(7) . .
O1S Ca1 O1 85.13(13) . 8_575
O2 Ca1 O1 79.96(8) 7_655 8_575
O2 Ca1 O1 130.80(9) 2_574 8_575
O1W Ca1 O1 152.24(7) . 8_575
O1 Ca1 O1 51.30(11) . 8_575
O1S Ca1 O2 152.32(7) . 6_656
O2 Ca1 O2 123.02(7) 7_655 6_656
O2 Ca1 O2 74.19(8) 2_574 6_656
O1W Ca1 O2 85.65(10) . 6_656
O1 Ca1 O2 74.16(9) . 6_656
O1 Ca1 O2 95.57(9) 8_575 6_656
O1S Ca1 O2 152.32(7) . 3_565
O2 Ca1 O2 74.19(8) 7_655 3_565
O2 Ca1 O2 123.02(7) 2_574 3_565
O1W Ca1 O2 85.65(10) . 3_565
O1 Ca1 O2 95.57(9) . 3_565
O1 Ca1 O2 74.16(9) 8_575 3_565
O2 Ca1 O2 50.61(10) 6_656 3_565
O1S Ca1 C6 162.03(15) . 6_656
O2 Ca1 C6 100.23(7) 7_655 6_656
O2 Ca1 C6 100.23(7) 2_574 6_656
O1W Ca1 C6 91.56(13) . 6_656
O1 Ca1 C6 78.69(11) . 6_656
O1 Ca1 C6 78.69(11) 8_575 6_656
O2 Ca1 C6 26.05(5) 6_656 6_656
O2 Ca1 C6 26.05(5) 3_565 6_656
O1S Ca1 C1 86.47(15) . .
O2 Ca1 C1 105.64(6) 7_655 .
O2 Ca1 C1 105.64(6) 2_574 .
O1W Ca1 C1 167.12(14) . .
O1 Ca1 C1 25.71(5) . .
O1 Ca1 C1 25.71(5) 8_575 .
O2 Ca1 C1 82.71(11) 6_656 .
O2 Ca1 C1 82.71(11) 3_565 .
C6 Ca1 C1 75.56(15) 6_656 .
O1S Ca1 Ca1 121.07(3) . 5_675
O2 Ca1 Ca1 148.69(8) 7_655 5_675
O2 Ca1 Ca1 38.64(6) 2_574 5_675
O1W Ca1 Ca1 78.89(5) . 5_675
O1 Ca1 Ca1 73.59(6) . 5_675
O1 Ca1 Ca1 117.24(7) 8_575 5_675
O2 Ca1 Ca1 35.54(5) 6_656 5_675
O2 Ca1 Ca1 85.26(6) 3_565 5_675
C6 Ca1 Ca1 61.59(3) 6_656 5_675
C1 Ca1 Ca1 94.62(6) . 5_675
O1S Ca1 Ca1 121.07(3) . 5_665
O2 Ca1 Ca1 38.64(6) 7_655 5_665
O2 Ca1 Ca1 148.69(8) 2_574 5_665
O1W Ca1 Ca1 78.89(5) . 5_665
O1 Ca1 Ca1 117.24(7) . 5_665
O1 Ca1 Ca1 73.59(6) 8_575 5_665
O2 Ca1 Ca1 85.26(6) 6_656 5_665
O2 Ca1 Ca1 35.54(5) 3_565 5_665
C6 Ca1 Ca1 61.59(3) 6_656 5_665
C1 Ca1 Ca1 94.62(6) . 5_665
Ca1 Ca1 Ca1 117.55(5) 5_675 5_665
C1 O1 Ca1 93.2(2) . .
C6 O2 Ca1 163.4(2) . 2_575
C6 O2 Ca1 90.8(2) . 6_556
Ca1 O2 Ca1 105.81(8) 2_575 6_556
O1 C1 O1 121.7(4) 8_575 .
O1 C1 C2 119.1(2) 8_575 .
O1 C1 C2 119.1(2) . .
O1 C1 Ca1 61.1(2) 8_575 .
O1 C1 Ca1 61.1(2) . .
C2 C1 Ca1 174.6(4) . .
C3 C2 C3 118.5(5) 8_575 .
C3 C2 C1 120.7(2) 8_575 .
C3 C2 C1 120.7(2) . .
C2 C3 C4 121.5(3) . .
C2 C3 H3A 119.2 . .
C4 C3 H3A 119.2 . .
C3 C4 C5 120.1(4) . .
C3 C4 H5A 119.9 . .
C5 C4 H5A 119.9 . .
C4 C5 C4 118.2(5) . 8_575
C4 C5 C6 120.9(2) . .
C4 C5 C6 120.9(2) 8_575 .
O2 C6 O2 120.7(4) . 8_575
O2 C6 C5 119.6(2) . .
O2 C6 C5 119.6(2) 8_575 .
O2 C6 Ca1 63.2(2) . 6_556
O2 C6 Ca1 63.2(2) 8_575 6_556
C5 C6 Ca1 151.8(3) . 6_556
C1S O1S Ca1 135.0(6) . .
O1S C1S N1S 131.1(12) . .
O1S C1S H3 114.5 . .
N1S C1S H3 114.5 . .
C1S N1S C2S 131.6(13) . .
C1S N1S C3S 112.8(11) . .
C2S N1S C3S 115.6(10) . .
Ca1 O1W H1 112.4 . .
N1S C2S H2SA 108.9 . .
N1S C2S H2SB 111.3 . .
H2SA C2S H2SB 107.4 . .
N1S C3S H3SA 111.2 . .
N1S C3S H3SB 110.9 . .
H3SA C3S H3SB 108.3 . .

loop_
_geom_bond_atom_site_label_1
_geom_bond_atom_site_label_2
_geom_bond_distance
_geom_bond_site_symmetry_2
Ca1 O1S 2.369(4) .
Ca1 O2 2.377(2) 7_655
Ca1 O2 2.377(2) 2_574
Ca1 O1W 2.405(3) .
Ca1 O1 2.520(3) .
Ca1 O1 2.520(3) 8_575
Ca1 O2 2.554(3) 6_656
Ca1 O2 2.554(3) 3_565
Ca1 C6 2.861(5) 6_656
Ca1 C1 2.874(5) .
O1 C1 1.249(3) .
O2 C6 1.256(3) .
O2 Ca1 2.377(2) 2_575
O2 Ca1 2.554(3) 6_556
C1 O1 1.249(3) 8_575
C1 C2 1.520(7) .
C2 C3 1.357(4) 8_575
C2 C3 1.357(4) .
C3 C4 1.375(5) .
C3 H3A 0.9300 .
C4 C5 1.383(4) .
C4 H5A 0.9300 .
C5 C4 1.383(4) 8_575
C5 C6 1.495(6) .
C6 O2 1.256(3) 8_575
C6 Ca1 2.861(5) 6_556
O1S C1S 1.213(11) .
C1S N1S 1.293(12) .
C1S H3 0.9300 .
N1S C2S 1.434(15) .
N1S C3S 1.461(15) .
O1W H1 0.8562 .
C2S H2SA 0.9904 .
C2S H2SB 0.9548 .
C3S H3SA 0.9598 .
C3S H3SB 0.9744 .

loop_
_geom_hbond_atom_site_label_D
_geom_hbond_atom_site_label_H
_geom_hbond_atom_site_label_A
_geom_hbond_distance_DH
_geom_hbond_distance_HA
_geom_hbond_distance_DA
_geom_hbond_angle_DHA
_geom_hbond_site_symmetry_A
O1W H1 O1 0.86 1.93 2.764(3) 164.7 5_675
